data_7018753
loop_
_publ_author_name
'Ponniah S, Joseph'
'Kumar Bose, Shubhankar'
'Ghosh, Sundargopal'

_publ_section_title
;
 An eleven-vertex metallaborane with tetracapped pentagonal bipyramidal
 geometry.
;
_journal_issue 13
_journal_name_full 'Dalton transactions (Cambridge, England : 2003)'
_journal_page_first 3627
_journal_page_last 3629
_journal_paper_doi 10.1039/c2dt30087g
_journal_volume 41
_journal_year 2012
_chemical_formula_sum 'C27 H31 B Fe2 Mo2 O7 Se2'
_chemical_formula_weight 939.83
_chemical_name_systematic
;
?
;
_space_group_IT_number 14
_symmetry_cell_setting monoclinic
_symmetry_space_group_name_Hall '-P 2ybc'
_symmetry_space_group_name_H-M 'P 1 21/c 1'
_atom_sites_solution_hydrogens geom
_atom_sites_solution_primary direct
_atom_sites_solution_secondary difmap
_audit_creation_method SHELXL-97
_cell_angle_alpha 90.00
_cell_angle_beta 108.1370(10)
_cell_angle_gamma 90.00
_cell_formula_units_Z 4
_cell_length_a 11.7709(3)
_cell_length_b 16.8531(4)
_cell_length_c 17.1305(3)
_cell_measurement_reflns_used 8300
_cell_measurement_temperature 298(2)
_cell_measurement_theta_max 29.9
_cell_measurement_theta_min 1.82
_cell_volume 3229.44(13)
_computing_cell_refinement 'APEXII/SAINT, Bruker,2004'
_computing_data_collection 'APEXII, Bruker,2004'
_computing_data_reduction 'SAINT PLUS/XPREP, Bruker,2004'
_computing_molecular_graphics 'ORTEP-3 (Farrugia, 1997)'
_computing_publication_material 'SHELXL-97 (Sheldrick, 1997)'
_computing_structure_refinement 'SHELXL-97 (Sheldrick, 1997)'
_computing_structure_solution 'SHELXS-97 (Sheldrick, 1997)'
_diffrn_ambient_temperature 298(2)
_diffrn_measured_fraction_theta_full 0.944
_diffrn_measured_fraction_theta_max 0.889
_diffrn_measurement_device_type 'Bruker ApexII CCD area detector'
_diffrn_measurement_method 'phi and omega scans'
_diffrn_radiation_monochromator graphite
_diffrn_radiation_source 'fine-focus sealed tube'
_diffrn_radiation_type MoK\a
_diffrn_radiation_wavelength 0.71073
_diffrn_reflns_av_R_equivalents 0.0479
_diffrn_reflns_av_sigmaI/netI 0.0612
_diffrn_reflns_limit_h_max 16
_diffrn_reflns_limit_h_min -16
_diffrn_reflns_limit_k_max 23
_diffrn_reflns_limit_k_min -18
_diffrn_reflns_limit_l_max 23
_diffrn_reflns_limit_l_min -23
_diffrn_reflns_number 27730
_diffrn_reflns_theta_full 25.00
_diffrn_reflns_theta_max 29.90
_diffrn_reflns_theta_min 1.82
_exptl_absorpt_coefficient_mu 3.934
_exptl_absorpt_correction_T_max 0.8276
_exptl_absorpt_correction_T_min 0.4782
_exptl_absorpt_correction_type multi-scan
_exptl_absorpt_process_details 'SADABS (Bruker, 2004)'
_exptl_crystal_colour Red
_exptl_crystal_density_diffrn 1.933
_exptl_crystal_density_method 'not measured'
_exptl_crystal_description Rectangular
_exptl_crystal_F_000 1832
_exptl_crystal_size_max 0.22
_exptl_crystal_size_mid 0.20
_exptl_crystal_size_min 0.05
_refine_diff_density_max 0.644
_refine_diff_density_min -0.511
_refine_diff_density_rms 0.109
_refine_ls_extinction_method none
_refine_ls_goodness_of_fit_ref 1.009
_refine_ls_hydrogen_treatment mixed
_refine_ls_matrix_type full
_refine_ls_number_parameters 384
_refine_ls_number_reflns 8300
_refine_ls_number_restraints 0
_refine_ls_restrained_S_all 1.009
_refine_ls_R_factor_all 0.0798
_refine_ls_R_factor_gt 0.0386
_refine_ls_shift/su_max 0.001
_refine_ls_shift/su_mean 0.000
_refine_ls_structure_factor_coef Fsqd
_refine_ls_weighting_details 'calc w=1/[\s^2^(Fo^2^)+(0.0280P)^2^+2.5911P] where P=(Fo^2^+2Fc^2^)/3'
_refine_ls_weighting_scheme calc
_refine_ls_wR_factor_gt 0.0694
_refine_ls_wR_factor_ref 0.0839
_reflns_number_gt 5421
_reflns_number_total 8300
_reflns_threshold_expression >2sigma(I)
_cod_data_source_file c2dt30087g.txt
_cod_data_source_block new2
_cod_depositor_comments
;
The following automatic conversions were performed:

'_symmetry_cell_setting' value 'Monoclinic' changed to 'monoclinic'
according to /home/saulius/struct/CIF-dictionaries/cif_core.dic
dictionary named 'cif_core.dic' version 2.4.1 from 2010-06-29.

Automatic conversion script
Id: cif_fix_values 1715 2011-07-08 13:25:40Z adriana 
;
_cod_original_sg_symbol_H-M 'P 21/c'
_cod_database_code 7018753

loop_
_symmetry_equiv_pos_as_xyz
'x, y, z'
'-x, y+1/2, -z+1/2'
'-x, -y, -z'
'x, -y-1/2, z-1/2'

loop_
_atom_site_label
_atom_site_type_symbol
_atom_site_fract_x
_atom_site_fract_y
_atom_site_fract_z
_atom_site_U_iso_or_equiv
_atom_site_adp_type
_atom_site_occupancy
_atom_site_symmetry_multiplicity
_atom_site_calc_flag
_atom_site_refinement_flags
B1 B 0.3472(5) 0.9555(3) 0.2516(3) 0.0412(12) Uani 1 1 d .
C1 C -0.0603(4) 0.7692(3) 0.1973(3) 0.0544(13) Uani 1 1 d .
C2 C -0.0100(4) 0.7165(3) 0.1547(3) 0.0448(12) Uani 1 1 d .
C3 C 0.0740(4) 0.6687(3) 0.2128(3) 0.0449(11) Uani 1 1 d .
C4 C 0.0716(4) 0.6907(3) 0.2916(3) 0.0548(14) Uani 1 1 d .
C5 C -0.0079(4) 0.7529(4) 0.2836(3) 0.0596(15) Uani 1 1 d .
C6 C -0.0524(5) 0.7030(4) 0.0637(3) 0.0730(18) Uani 1 1 d .
H6A H -0.1152 0.6641 0.0503 0.109 Uiso 1 1 calc R
H6B H 0.0129 0.6843 0.0463 0.109 Uiso 1 1 calc R
H6C H -0.0821 0.7519 0.0361 0.109 Uiso 1 1 calc R
C7 C 0.1425(5) 0.6002(3) 0.1932(4) 0.0822(19) Uani 1 1 d .
H7A H 0.2162 0.5934 0.2369 0.123 Uiso 1 1 calc R
H7B H 0.1595 0.6108 0.1428 0.123 Uiso 1 1 calc R
H7C H 0.0957 0.5526 0.1872 0.123 Uiso 1 1 calc R
C8 C 0.1321(5) 0.6462(4) 0.3704(3) 0.103(3) Uani 1 1 d .
H8A H 0.1471 0.6819 0.4162 0.155 Uiso 1 1 calc R
H8B H 0.2064 0.6245 0.3681 0.155 Uiso 1 1 calc R
H8C H 0.0811 0.6039 0.3769 0.155 Uiso 1 1 calc R
C9 C -0.0529(6) 0.7884(5) 0.3491(4) 0.118(3) Uani 1 1 d .
H9A H -0.1210 0.7590 0.3524 0.177 Uiso 1 1 calc R
H9B H -0.0755 0.8427 0.3355 0.177 Uiso 1 1 calc R
H9C H 0.0091 0.7863 0.4010 0.177 Uiso 1 1 calc R
C10 C 0.5933(4) 0.8749(3) 0.2812(3) 0.0518(13) Uani 1 1 d .
C11 C 0.5510(4) 0.8930(3) 0.1962(3) 0.0483(12) Uani 1 1 d .
C12 C 0.5156(4) 0.8209(3) 0.1535(3) 0.0462(12) Uani 1 1 d .
C13 C 0.5340(4) 0.7589(3) 0.2129(3) 0.0485(12) Uani 1 1 d .
C14 C 0.5844(4) 0.7927(3) 0.2919(3) 0.0549(14) Uani 1 1 d .
C15 C 0.6575(5) 0.9339(4) 0.3460(3) 0.0823(19) Uani 1 1 d .
H15A H 0.6743 0.9102 0.3993 0.123 Uiso 1 1 calc R
H15B H 0.6079 0.9799 0.3427 0.123 Uiso 1 1 calc R
H15C H 0.7310 0.9494 0.3372 0.123 Uiso 1 1 calc R
C16 C 0.5646(4) 0.9716(3) 0.1601(3) 0.0681(16) Uani 1 1 d .
H16A H 0.6474 0.9806 0.1661 0.102 Uiso 1 1 calc R
H16B H 0.5361 1.0126 0.1882 0.102 Uiso 1 1 calc R
H16C H 0.5190 0.9721 0.1029 0.102 Uiso 1 1 calc R
C17 C 0.4814(5) 0.8108(4) 0.0619(3) 0.0695(17) Uani 1 1 d .
H17A H 0.4403 0.8574 0.0354 0.104 Uiso 1 1 calc R
H17B H 0.4299 0.7655 0.0456 0.104 Uiso 1 1 calc R
H17C H 0.5521 0.8030 0.0462 0.104 Uiso 1 1 calc R
C18 C 0.5156(5) 0.6723(3) 0.1932(4) 0.091(2) Uani 1 1 d .
H18A H 0.5864 0.6505 0.1851 0.136 Uiso 1 1 calc R
H18B H 0.4493 0.6656 0.1441 0.136 Uiso 1 1 calc R
H18C H 0.4992 0.6453 0.2379 0.136 Uiso 1 1 calc R
C19 C 0.6330(4) 0.7469(4) 0.3710(4) 0.090(2) Uani 1 1 d .
H19A H 0.5859 0.6999 0.3688 0.135 Uiso 1 1 calc R
H19B H 0.6296 0.7794 0.4162 0.135 Uiso 1 1 calc R
H19C H 0.7144 0.7322 0.3783 0.135 Uiso 1 1 calc R
C20 C 0.2235(5) 0.8809(4) 0.4315(3) 0.0665(16) Uani 1 1 d .
C21 C 0.2653(5) 1.0004(4) 0.3533(3) 0.0601(14) Uani 1 1 d .
C22 C 0.4424(5) 0.9066(4) 0.4342(3) 0.0676(16) Uani 1 1 d .
C23 C 0.0427(4) 0.9198(3) 0.0704(3) 0.0576(14) Uani 1 1 d .
C24 C 0.1769(4) 1.0244(4) 0.1711(3) 0.0586(14) Uani 1 1 d .
C25 C 0.2586(4) 0.9613(3) 0.0643(3) 0.0539(13) Uani 1 1 d .
C26 C -0.1674(4) 0.8229(4) 0.1596(4) 0.095(2) Uani 1 1 d .
H26A H -0.1731 0.8342 0.1036 0.142 Uiso 1 1 calc R
H26B H -0.1577 0.8715 0.1901 0.142 Uiso 1 1 calc R
H26C H -0.2391 0.7967 0.1613 0.142 Uiso 1 1 calc R
C27 C 0.0873(4) 0.9050(3) 0.2512(3) 0.0572(14) Uani 1 1 d .
Fe1 Fe 0.30052(6) 0.89803(4) 0.35803(4) 0.04490(18) Uani 1 1 d .
Fe2 Fe 0.19101(5) 0.92685(4) 0.13767(4) 0.04040(16) Uani 1 1 d .
Mo1 Mo 0.14646(3) 0.79863(2) 0.23393(2) 0.03129(9) Uani 1 1 d .
Mo2 Mo 0.38638(3) 0.83811(2) 0.23319(2) 0.03028(9) Uani 1 1 d .
O1 O 0.1807(4) 0.8771(3) 0.4821(3) 0.1143(18) Uani 1 1 d .
O2 O 0.2438(4) 1.0659(3) 0.3610(3) 0.0840(13) Uani 1 1 d .
O3 O 0.5307(4) 0.9099(3) 0.4878(3) 0.1057(17) Uani 1 1 d .
O4 O -0.0523(3) 0.9164(3) 0.0247(3) 0.0924(14) Uani 1 1 d .
O5 O 0.1621(4) 1.0903(2) 0.1830(3) 0.0881(13) Uani 1 1 d .
O6 O 0.2953(3) 0.9847(3) 0.0145(2) 0.0839(13) Uani 1 1 d .
O7 O 0.0213(3) 0.9540(2) 0.2602(3) 0.0846(13) Uani 1 1 d .
Se1 Se 0.22406(4) 0.79210(3) 0.11543(2) 0.03546(11) Uani 1 1 d .
Se2 Se 0.33605(4) 0.76299(3) 0.33921(3) 0.04128(12) Uani 1 1 d .
H1 H 0.400(2) 1.0160(18) 0.2546(16) 0.005(7) Uiso 1 1 d .

loop_
_atom_site_aniso_label
_atom_site_aniso_U_11
_atom_site_aniso_U_22
_atom_site_aniso_U_33
_atom_site_aniso_U_23
_atom_site_aniso_U_13
_atom_site_aniso_U_12
B1 0.043(3) 0.033(3) 0.045(3) 0.003(2) 0.009(2) 0.002(2)
C1 0.024(2) 0.071(4) 0.072(4) -0.002(3) 0.020(2) -0.006(2)
C2 0.034(2) 0.058(3) 0.045(3) -0.002(2) 0.016(2) -0.015(2)
C3 0.034(2) 0.047(3) 0.054(3) 0.006(2) 0.013(2) -0.013(2)
C4 0.035(2) 0.084(4) 0.044(3) 0.008(3) 0.010(2) -0.028(3)
C5 0.045(3) 0.092(5) 0.053(3) -0.021(3) 0.033(3) -0.029(3)
C6 0.063(4) 0.104(5) 0.049(3) -0.005(3) 0.014(3) -0.032(3)
C7 0.078(4) 0.042(4) 0.139(6) 0.005(4) 0.050(4) -0.006(3)
C8 0.076(4) 0.153(7) 0.059(4) 0.051(4) -0.011(3) -0.058(4)
C9 0.099(5) 0.186(8) 0.103(5) -0.060(5) 0.080(4) -0.062(5)
C10 0.029(2) 0.065(4) 0.062(3) 0.004(3) 0.016(2) -0.007(2)
C11 0.033(2) 0.049(3) 0.071(3) 0.009(3) 0.027(2) -0.003(2)
C12 0.026(2) 0.054(3) 0.063(3) -0.001(3) 0.021(2) 0.004(2)
C13 0.027(2) 0.033(3) 0.089(4) 0.006(3) 0.023(3) 0.0105(19)
C14 0.021(2) 0.071(4) 0.071(4) 0.023(3) 0.010(2) 0.006(2)
C15 0.050(3) 0.107(6) 0.079(4) -0.010(4) 0.005(3) -0.030(3)
C16 0.056(3) 0.065(4) 0.089(4) 0.016(3) 0.031(3) -0.016(3)
C17 0.056(3) 0.095(5) 0.070(4) -0.014(3) 0.037(3) -0.002(3)
C18 0.081(4) 0.053(4) 0.152(6) 0.000(4) 0.056(4) 0.018(3)
C19 0.031(3) 0.131(6) 0.098(5) 0.063(4) 0.005(3) 0.021(3)
C20 0.070(4) 0.085(5) 0.045(3) -0.010(3) 0.018(3) -0.017(3)
C21 0.062(3) 0.064(4) 0.057(3) -0.014(3) 0.021(3) -0.008(3)
C22 0.070(4) 0.075(4) 0.057(3) -0.015(3) 0.017(3) -0.017(3)
C23 0.042(3) 0.057(4) 0.063(3) 0.024(3) 0.002(3) -0.001(2)
C24 0.043(3) 0.058(4) 0.066(3) 0.014(3) 0.004(3) 0.015(3)
C25 0.044(3) 0.056(4) 0.055(3) 0.019(3) 0.006(3) 0.010(2)
C26 0.027(3) 0.117(6) 0.134(6) 0.002(5) 0.015(3) 0.008(3)
C27 0.056(3) 0.051(3) 0.072(3) -0.006(3) 0.031(3) 0.011(3)
Fe1 0.0442(4) 0.0531(5) 0.0384(4) -0.0098(3) 0.0143(3) -0.0085(3)
Fe2 0.0342(3) 0.0389(4) 0.0464(4) 0.0115(3) 0.0099(3) 0.0063(3)
Mo1 0.02357(17) 0.0388(2) 0.03192(19) 0.00086(16) 0.00929(15) -0.00073(15)
Mo2 0.02296(17) 0.0297(2) 0.0380(2) 0.00157(16) 0.00926(15) 0.00121(15)
O1 0.142(4) 0.147(5) 0.084(3) -0.012(3) 0.077(3) -0.025(4)
O2 0.100(3) 0.059(3) 0.101(3) -0.027(2) 0.043(3) -0.001(2)
O3 0.079(3) 0.142(5) 0.072(3) -0.027(3) -0.011(3) -0.029(3)
O4 0.050(2) 0.103(4) 0.102(3) 0.043(3) -0.008(2) -0.001(2)
O5 0.087(3) 0.044(3) 0.131(4) 0.010(3) 0.030(3) 0.026(2)
O6 0.082(3) 0.104(4) 0.076(3) 0.037(2) 0.039(2) -0.001(2)
O7 0.068(3) 0.071(3) 0.126(3) -0.015(3) 0.047(3) 0.011(2)
Se1 0.0324(2) 0.0412(3) 0.0340(2) -0.00274(19) 0.01216(19) -0.00480(19)
Se2 0.0323(2) 0.0469(3) 0.0401(3) 0.0109(2) 0.0048(2) -0.0036(2)

loop_
_atom_type_symbol
_atom_type_description
_atom_type_scat_dispersion_real
_atom_type_scat_dispersion_imag
_atom_type_scat_source
C C 0.0033 0.0016 'International Tables Vol C Tables 4.2.6.8 and 6.1.1.4'
H H 0.0000 0.0000 'International Tables Vol C Tables 4.2.6.8 and 6.1.1.4'
Fe Fe 0.3463 0.8444 'International Tables Vol C Tables 4.2.6.8 and 6.1.1.4'
Se Se -0.0929 2.2259 'International Tables Vol C Tables 4.2.6.8 and 6.1.1.4'
Mo Mo -1.6832 0.6857 'International Tables Vol C Tables 4.2.6.8 and 6.1.1.4'
O O 0.0106 0.0060 'International Tables Vol C Tables 4.2.6.8 and 6.1.1.4'
B B 0.0013 0.0007 'International Tables Vol C Tables 4.2.6.8 and 6.1.1.4'

loop_
_geom_angle_atom_site_label_1
_geom_angle_atom_site_label_2
_geom_angle_atom_site_label_3
_geom_angle
Mo2 B1 Fe1 80.64(18)
Mo2 B1 Fe2 80.01(18)
Fe1 B1 Fe2 105.4(2)
Mo2 B1 H1 133.2(14)
Fe1 B1 H1 125.7(13)
Fe2 B1 H1 119.5(14)
C2 C1 C5 107.4(4)
C2 C1 C26 126.0(5)
C5 C1 C26 125.6(5)
C2 C1 Mo1 72.7(2)
C5 C1 Mo1 72.0(2)
C26 C1 Mo1 129.4(4)
C1 C2 C3 108.3(4)
C1 C2 C6 125.6(5)
C3 C2 C6 125.3(5)
C1 C2 Mo1 73.1(3)
C3 C2 Mo1 71.4(3)
C6 C2 Mo1 129.3(3)
C4 C3 C2 107.8(4)
C4 C3 C7 126.0(5)
C2 C3 C7 125.8(5)
C4 C3 Mo1 73.7(3)
C2 C3 Mo1 73.5(3)
C7 C3 Mo1 123.9(3)
C5 C4 C3 108.6(4)
C5 C4 C8 125.4(5)
C3 C4 C8 125.4(6)
C5 C4 Mo1 72.8(3)
C3 C4 Mo1 71.4(3)
C8 C4 Mo1 128.3(3)
C4 C5 C1 107.9(4)
C4 C5 C9 127.7(6)
C1 C5 C9 123.4(6)
C4 C5 Mo1 73.2(2)
C1 C5 Mo1 72.5(2)
C9 C5 Mo1 128.9(4)
C2 C6 H6A 109.5
C2 C6 H6B 109.5
H6A C6 H6B 109.5
C2 C6 H6C 109.5
H6A C6 H6C 109.5
H6B C6 H6C 109.5
C3 C7 H7A 109.5
C3 C7 H7B 109.5
H7A C7 H7B 109.5
C3 C7 H7C 109.5
H7A C7 H7C 109.5
H7B C7 H7C 109.5
C4 C8 H8A 109.5
C4 C8 H8B 109.5
H8A C8 H8B 109.5
C4 C8 H8C 109.5
H8A C8 H8C 109.5
H8B C8 H8C 109.5
C5 C9 H9A 109.5
C5 C9 H9B 109.5
H9A C9 H9B 109.5
C5 C9 H9C 109.5
H9A C9 H9C 109.5
H9B C9 H9C 109.5
C14 C10 C11 109.2(5)
C14 C10 C15 126.6(5)
C11 C10 C15 123.3(5)
C14 C10 Mo2 71.4(2)
C11 C10 Mo2 73.1(2)
C15 C10 Mo2 130.3(3)
C12 C11 C10 107.4(4)
C12 C11 C16 127.0(5)
C10 C11 C16 124.6(5)
C12 C11 Mo2 71.0(2)
C10 C11 Mo2 72.6(2)
C16 C11 Mo2 130.6(3)
C11 C12 C13 107.8(4)
C11 C12 C17 125.3(5)
C13 C12 C17 126.4(5)
C11 C12 Mo2 74.5(2)
C13 C12 Mo2 70.1(2)
C17 C12 Mo2 127.4(3)
C14 C13 C12 108.2(4)
C14 C13 C18 126.5(5)
C12 C13 C18 125.0(5)
C14 C13 Mo2 74.5(3)
C12 C13 Mo2 74.3(2)
C18 C13 Mo2 122.4(3)
C10 C14 C13 107.3(4)
C10 C14 C19 126.7(5)
C13 C14 C19 125.5(5)
C10 C14 Mo2 74.2(3)
C13 C14 Mo2 70.1(2)
C19 C14 Mo2 126.6(3)
C10 C15 H15A 109.5
C10 C15 H15B 109.5
H15A C15 H15B 109.5
C10 C15 H15C 109.5
H15A C15 H15C 109.5
H15B C15 H15C 109.5
C11 C16 H16A 109.5
C11 C16 H16B 109.5
H16A C16 H16B 109.5
C11 C16 H16C 109.5
H16A C16 H16C 109.5
H16B C16 H16C 109.5
C12 C17 H17A 109.5
C12 C17 H17B 109.5
H17A C17 H17B 109.5
C12 C17 H17C 109.5
H17A C17 H17C 109.5
H17B C17 H17C 109.5
C13 C18 H18A 109.5
C13 C18 H18B 109.5
H18A C18 H18B 109.5
C13 C18 H18C 109.5
H18A C18 H18C 109.5
H18B C18 H18C 109.5
C14 C19 H19A 109.5
C14 C19 H19B 109.5
H19A C19 H19B 109.5
C14 C19 H19C 109.5
H19A C19 H19C 109.5
H19B C19 H19C 109.5
O1 C20 Fe1 172.7(6)
O2 C21 Fe1 171.0(5)
O3 C22 Fe1 175.0(5)
O4 C23 Fe2 177.7(5)
O5 C24 Fe2 171.7(5)
O6 C25 Fe2 175.9(4)
C1 C26 H26A 109.5
C1 C26 H26B 109.5
H26A C26 H26B 109.5
C1 C26 H26C 109.5
H26A C26 H26C 109.5
H26B C26 H26C 109.5
O7 C27 Mo1 158.9(5)
C21 Fe1 C22 96.2(3)
C21 Fe1 C20 91.5(3)
C22 Fe1 C20 93.6(2)
C21 Fe1 B1 70.1(2)
C22 Fe1 B1 98.5(2)
C20 Fe1 B1 158.9(2)
C21 Fe1 Se2 170.01(17)
C22 Fe1 Se2 90.7(2)
C20 Fe1 Se2 95.2(2)
B1 Fe1 Se2 101.77(14)
C21 Fe1 Mo2 116.61(16)
C22 Fe1 Mo2 96.29(17)
C20 Fe1 Mo2 148.79(19)
B1 Fe1 Mo2 46.59(13)
Se2 Fe1 Mo2 55.207(18)
C21 Fe1 Mo1 116.77(17)
C22 Fe1 Mo1 145.6(2)
C20 Fe1 Mo1 94.89(17)
B1 Fe1 Mo1 84.79(14)
Se2 Fe1 Mo1 55.371(19)
Mo2 Fe1 Mo1 61.431(16)
C24 Fe2 C23 95.8(2)
C24 Fe2 C25 91.9(2)
C23 Fe2 C25 97.4(2)
C24 Fe2 B1 70.0(2)
C23 Fe2 B1 160.2(2)
C25 Fe2 B1 96.7(2)
C24 Fe2 Se1 170.87(16)
C23 Fe2 Se1 90.49(18)
C25 Fe2 Se1 93.89(17)
B1 Fe2 Se1 102.29(14)
C24 Fe2 Mo2 116.76(16)
C23 Fe2 Mo2 143.80(17)
C25 Fe2 Mo2 96.91(15)
B1 Fe2 Mo2 46.86(13)
Se1 Fe2 Mo2 55.474(18)
C24 Fe2 Mo1 117.61(17)
C23 Fe2 Mo1 90.20(16)
C25 Fe2 Mo1 148.70(17)
B1 Fe2 Mo1 84.82(13)
Se1 Fe2 Mo1 55.572(18)
Mo2 Fe2 Mo1 61.665(16)
C27 Mo1 C3 138.05(19)
C27 Mo1 C5 84.0(2)
C3 Mo1 C5 57.71(17)
C27 Mo1 C2 111.65(19)
C3 Mo1 C2 35.03(16)
C5 Mo1 C2 57.79(15)
C27 Mo1 C4 116.1(2)
C3 Mo1 C4 34.85(16)
C5 Mo1 C4 34.01(18)
C2 Mo1 C4 57.65(15)
C27 Mo1 C1 81.3(2)
C3 Mo1 C1 57.84(17)
C5 Mo1 C1 35.44(16)
C2 Mo1 C1 34.24(16)
C4 Mo1 C1 57.62(17)
C27 Mo1 Se2 113.04(15)
C3 Mo1 Se2 95.08(11)
C5 Mo1 Se2 106.22(14)
C2 Mo1 Se2 129.97(12)
C4 Mo1 Se2 82.97(12)
C1 Mo1 Se2 139.78(13)
C27 Mo1 Se1 113.59(15)
C3 Mo1 Se1 92.37(11)
C5 Mo1 Se1 143.40(12)
C2 Mo1 Se1 85.62(10)
C4 Mo1 Se1 126.07(13)
C1 Mo1 Se1 112.62(12)
Se2 Mo1 Se1 96.200(18)
C27 Mo1 Fe2 62.52(15)
C3 Mo1 Fe2 137.83(11)
C5 Mo1 Fe2 138.81(16)
C2 Mo1 Fe2 111.15(11)
C4 Mo1 Fe2 168.17(11)
C1 Mo1 Fe2 111.25(13)
Se2 Mo1 Fe2 108.573(19)
Se1 Mo1 Fe2 51.727(18)
C27 Mo1 Fe1 61.97(15)
C3 Mo1 Fe1 141.15(12)
C5 Mo1 Fe1 107.66(12)
C2 Mo1 Fe1 165.37(10)
C4 Mo1 Fe1 111.80(11)
C1 Mo1 Fe1 132.79(13)
Se2 Mo1 Fe1 51.73(2)
Se1 Mo1 Fe1 108.944(19)
Fe2 Mo1 Fe1 78.41(2)
C27 Mo1 Mo2 100.42(15)
C3 Mo1 Mo2 121.49(11)
C5 Mo1 Mo2 159.05(14)
C2 Mo1 Mo2 135.72(10)
C4 Mo1 Mo2 131.81(13)
C1 Mo1 Mo2 165.16(12)
Se2 Mo1 Mo2 53.110(13)
Se1 Mo1 Mo2 53.057(13)
Fe2 Mo1 Mo2 58.144(15)
Fe1 Mo1 Mo2 58.529(15)
B1 Mo2 C13 142.10(18)
B1 Mo2 C12 114.80(19)
C13 Mo2 C12 35.64(16)
B1 Mo2 C14 118.8(2)
C13 Mo2 C14 35.35(17)
C12 Mo2 C14 58.46(16)
B1 Mo2 C10 87.25(19)
C13 Mo2 C10 57.83(17)
C12 Mo2 C10 57.36(16)
C14 Mo2 C10 34.36(17)
B1 Mo2 C11 84.79(19)
C13 Mo2 C11 58.33(16)
C12 Mo2 C11 34.52(15)
C14 Mo2 C11 57.79(16)
C10 Mo2 C11 34.37(15)
B1 Mo2 Se1 105.97(14)
C13 Mo2 Se1 97.16(13)
C12 Mo2 Se1 87.84(12)
C14 Mo2 Se1 131.76(15)
C10 Mo2 Se1 144.95(12)
C11 Mo2 Se1 113.17(12)
B1 Mo2 Se2 105.34(14)
C13 Mo2 Se2 100.46(13)
C12 Mo2 Se2 135.98(12)
C14 Mo2 Se2 87.18(12)
C10 Mo2 Se2 109.61(12)
C11 Mo2 Se2 143.18(12)
Se1 Mo2 Se2 98.176(18)
B1 Mo2 Fe2 53.14(14)
C13 Mo2 Fe2 137.88(14)
C12 Mo2 Fe2 106.72(12)
C14 Mo2 Fe2 160.66(12)
C10 Mo2 Fe2 128.59(13)
C11 Mo2 Fe2 102.88(11)
Se1 Mo2 Fe2 52.872(19)
Se2 Mo2 Fe2 111.54(2)
B1 Mo2 Fe1 52.77(14)
C13 Mo2 Fe1 141.95(14)
C12 Mo2 Fe1 158.63(12)
C14 Mo2 Fe1 109.43(14)
C10 Mo2 Fe1 102.29(12)
C11 Mo2 Fe1 124.79(12)
Se1 Mo2 Fe1 111.613(19)
Se2 Mo2 Fe1 52.60(2)
Fe2 Mo2 Fe1 80.17(2)
B1 Mo2 Mo1 87.42(14)
C13 Mo2 Mo1 130.42(12)
C12 Mo2 Mo1 141.06(12)
C14 Mo2 Mo1 139.12(12)
C10 Mo2 Mo1 160.55(12)
C11 Mo2 Mo1 162.53(12)
Se1 Mo2 Mo1 54.354(13)
Se2 Mo2 Mo1 54.183(14)
Fe2 Mo2 Mo1 60.191(16)
Fe1 Mo2 Mo1 60.040(16)
Fe2 Se1 Mo2 71.65(2)
Fe2 Se1 Mo1 72.70(2)
Mo2 Se1 Mo1 72.589(15)
Fe1 Se2 Mo2 72.19(2)
Fe1 Se2 Mo1 72.90(2)
Mo2 Se2 Mo1 72.707(16)

loop_
_geom_bond_atom_site_label_1
_geom_bond_atom_site_label_2
_geom_bond_distance
B1 Mo2 2.077(5)
B1 Fe1 2.277(5)
B1 Fe2 2.278(5)
B1 H1 1.19(3)
C1 C2 1.394(6)
C1 C5 1.440(7)
C1 C26 1.522(7)
C1 Mo1 2.369(4)
C2 C3 1.415(6)
C2 C6 1.500(6)
C2 Mo1 2.365(4)
C3 C4 1.409(6)
C3 C7 1.505(7)
C3 Mo1 2.337(5)
C4 C5 1.383(7)
C4 C8 1.515(7)
C4 Mo1 2.367(5)
C5 C9 1.505(7)
C5 Mo1 2.362(4)
C6 H6A 0.9600
C6 H6B 0.9600
C6 H6C 0.9600
C7 H7A 0.9600
C7 H7B 0.9600
C7 H7C 0.9600
C8 H8A 0.9600
C8 H8B 0.9600
C8 H8C 0.9600
C9 H9A 0.9600
C9 H9B 0.9600
C9 H9C 0.9600
C10 C14 1.406(7)
C10 C11 1.418(6)
C10 C15 1.507(7)
C10 Mo2 2.397(4)
C11 C12 1.413(6)
C11 C16 1.491(6)
C11 Mo2 2.403(4)
C12 C13 1.427(6)
C12 C17 1.503(6)
C12 Mo2 2.357(4)
C13 C14 1.417(7)
C13 C18 1.498(7)
C13 Mo2 2.303(4)
C14 C19 1.509(7)
C14 Mo2 2.360(4)
C15 H15A 0.9600
C15 H15B 0.9600
C15 H15C 0.9600
C16 H16A 0.9600
C16 H16B 0.9600
C16 H16C 0.9600
C17 H17A 0.9600
C17 H17B 0.9600
C17 H17C 0.9600
C18 H18A 0.9600
C18 H18B 0.9600
C18 H18C 0.9600
C19 H19A 0.9600
C19 H19B 0.9600
C19 H19C 0.9600
C20 O1 1.132(6)
C20 Fe1 1.789(5)
C21 O2 1.149(6)
C21 Fe1 1.771(6)
C22 O3 1.154(6)
C22 Fe1 1.776(6)
C23 O4 1.150(5)
C23 Fe2 1.771(5)
C24 O5 1.152(6)
C24 Fe2 1.765(6)
C25 O6 1.139(5)
C25 Fe2 1.782(5)
C26 H26A 0.9600
C26 H26B 0.9600
C26 H26C 0.9600
C27 O7 1.177(5)
C27 Mo1 1.979(5)
Fe1 Se2 2.3542(9)
Fe1 Mo2 2.8214(7)
Fe1 Mo1 2.8660(7)
Fe2 Se1 2.3550(8)
Fe2 Mo2 2.8036(7)
Fe2 Mo1 2.8640(7)
Mo1 Se2 2.4674(5)
Mo1 Se1 2.4743(5)
Mo1 Mo2 2.9053(4)
Mo2 Se1 2.4335(5)
Mo2 Se2 2.4336(5)

loop_
_geom_torsion_atom_site_label_1
_geom_torsion_atom_site_label_2
_geom_torsion_atom_site_label_3
_geom_torsion_atom_site_label_4
_geom_torsion
C5 C1 C2 C3 -0.9(5)
C26 C1 C2 C3 -170.2(5)
Mo1 C1 C2 C3 63.2(3)
C5 C1 C2 C6 169.3(4)
C26 C1 C2 C6 0.0(8)
Mo1 C1 C2 C6 -126.6(5)
C5 C1 C2 Mo1 -64.1(3)
C26 C1 C2 Mo1 126.6(5)
C1 C2 C3 C4 2.1(5)
C6 C2 C3 C4 -168.2(4)
Mo1 C2 C3 C4 66.3(3)
C1 C2 C3 C7 175.5(4)
C6 C2 C3 C7 5.2(7)
Mo1 C2 C3 C7 -120.3(4)
C1 C2 C3 Mo1 -64.2(3)
C6 C2 C3 Mo1 125.5(4)
C2 C3 C4 C5 -2.5(5)
C7 C3 C4 C5 -175.9(4)
Mo1 C3 C4 C5 63.7(3)
C2 C3 C4 C8 169.5(4)
C7 C3 C4 C8 -3.9(7)
Mo1 C3 C4 C8 -124.3(4)
C2 C3 C4 Mo1 -66.2(3)
C7 C3 C4 Mo1 120.4(5)
C3 C4 C5 C1 1.9(5)
C8 C4 C5 C1 -170.1(4)
Mo1 C4 C5 C1 64.7(3)
C3 C4 C5 C9 170.7(5)
C8 C4 C5 C9 -1.3(8)
Mo1 C4 C5 C9 -126.5(5)
C3 C4 C5 Mo1 -62.8(3)
C8 C4 C5 Mo1 125.2(5)
C2 C1 C5 C4 -0.6(5)
C26 C1 C5 C4 168.7(5)
Mo1 C1 C5 C4 -65.2(3)
C2 C1 C5 C9 -169.9(5)
C26 C1 C5 C9 -0.6(8)
Mo1 C1 C5 C9 125.5(5)
C2 C1 C5 Mo1 64.6(3)
C26 C1 C5 Mo1 -126.1(5)
C14 C10 C11 C12 -0.2(5)
C15 C10 C11 C12 169.7(4)
Mo2 C10 C11 C12 -62.8(3)
C14 C10 C11 C16 -169.6(4)
C15 C10 C11 C16 0.2(7)
Mo2 C10 C11 C16 127.7(4)
C14 C10 C11 Mo2 62.7(3)
C15 C10 C11 Mo2 -127.5(5)
C10 C11 C12 C13 1.2(5)
C16 C11 C12 C13 170.4(4)
Mo2 C11 C12 C13 -62.6(3)
C10 C11 C12 C17 -171.0(4)
C16 C11 C12 C17 -1.8(7)
Mo2 C11 C12 C17 125.1(4)
C10 C11 C12 Mo2 63.9(3)
C16 C11 C12 Mo2 -127.0(4)
C11 C12 C13 C14 -1.9(5)
C17 C12 C13 C14 170.2(4)
Mo2 C12 C13 C14 -67.4(3)
C11 C12 C13 C18 -175.7(4)
C17 C12 C13 C18 -3.6(7)
Mo2 C12 C13 C18 118.8(4)
C11 C12 C13 Mo2 65.5(3)
C17 C12 C13 Mo2 -122.4(4)
C11 C10 C14 C13 -1.0(5)
C15 C10 C14 C13 -170.4(4)
Mo2 C10 C14 C13 62.7(3)
C11 C10 C14 C19 172.0(4)
C15 C10 C14 C19 2.6(7)
Mo2 C10 C14 C19 -124.3(5)
C11 C10 C14 Mo2 -63.7(3)
C15 C10 C14 Mo2 126.8(5)
C12 C13 C14 C10 1.8(5)
C18 C13 C14 C10 175.5(4)
Mo2 C13 C14 C10 -65.5(3)
C12 C13 C14 C19 -171.4(4)
C18 C13 C14 C19 2.4(7)
Mo2 C13 C14 C19 121.4(4)
C12 C13 C14 Mo2 67.2(3)
C18 C13 C14 Mo2 -119.1(5)
O2 C21 Fe1 C22 -60(3)
O2 C21 Fe1 C20 34(3)
O2 C21 Fe1 B1 -156(3)
O2 C21 Fe1 Se2 167(2)
O2 C21 Fe1 Mo2 -160(3)
O2 C21 Fe1 Mo1 131(3)
O3 C22 Fe1 C21 105(7)
O3 C22 Fe1 C20 13(7)
O3 C22 Fe1 B1 175(7)
O3 C22 Fe1 Se2 -83(7)
O3 C22 Fe1 Mo2 -138(7)
O3 C22 Fe1 Mo1 -91(7)
O1 C20 Fe1 C21 -46(5)
O1 C20 Fe1 C22 51(5)
O1 C20 Fe1 B1 -74(5)
O1 C20 Fe1 Se2 142(5)
O1 C20 Fe1 Mo2 159(5)
O1 C20 Fe1 Mo1 -163(5)
Mo2 B1 Fe1 C21 -175.8(2)
Fe2 B1 Fe1 C21 -99.0(3)
Mo2 B1 Fe1 C22 90.6(2)
Fe2 B1 Fe1 C22 167.5(2)
Mo2 B1 Fe1 C20 -145.0(5)
Fe2 B1 Fe1 C20 -68.2(7)
Mo2 B1 Fe1 Se2 -1.92(15)
Fe2 B1 Fe1 Se2 74.92(18)
Fe2 B1 Fe1 Mo2 76.84(19)
Mo2 B1 Fe1 Mo1 -54.92(12)
Fe2 B1 Fe1 Mo1 21.92(16)
O5 C24 Fe2 C23 -50(3)
O5 C24 Fe2 C25 48(3)
O5 C24 Fe2 B1 144(3)
O5 C24 Fe2 Se1 177(2)
O5 C24 Fe2 Mo2 147(3)
O5 C24 Fe2 Mo1 -143(3)
O4 C23 Fe2 C24 85(14)
O4 C23 Fe2 C25 -8(14)
O4 C23 Fe2 B1 127(14)
O4 C23 Fe2 Se1 -102(14)
O4 C23 Fe2 Mo2 -120(14)
O4 C23 Fe2 Mo1 -157(14)
O6 C25 Fe2 C24 -76(7)
O6 C25 Fe2 C23 20(7)
O6 C25 Fe2 B1 -146(7)
O6 C25 Fe2 Se1 111(7)
O6 C25 Fe2 Mo2 166(7)
O6 C25 Fe2 Mo1 122(7)
Mo2 B1 Fe2 C24 177.3(2)
Fe1 B1 Fe2 C24 100.0(3)
Mo2 B1 Fe2 C23 131.4(6)
Fe1 B1 Fe2 C23 54.1(7)
Mo2 B1 Fe2 C25 -93.2(2)
Fe1 B1 Fe2 C25 -170.5(2)
Mo2 B1 Fe2 Se1 2.30(15)
Fe1 B1 Fe2 Se1 -75.01(18)
Fe1 B1 Fe2 Mo2 -77.31(19)
Mo2 B1 Fe2 Mo1 55.37(12)
Fe1 B1 Fe2 Mo1 -21.94(16)
O7 C27 Mo1 C3 2.1(15)
O7 C27 Mo1 C5 -20.9(13)
O7 C27 Mo1 C2 30.9(13)
O7 C27 Mo1 C4 -32.6(14)
O7 C27 Mo1 C1 14.7(13)
O7 C27 Mo1 Se2 -126.0(13)
O7 C27 Mo1 Se1 125.7(13)
O7 C27 Mo1 Fe2 134.3(14)
O7 C27 Mo1 Fe1 -134.6(13)
O7 C27 Mo1 Mo2 179.8(13)
C4 C3 Mo1 C27 -63.4(4)
C2 C3 Mo1 C27 51.3(4)
C7 C3 Mo1 C27 173.7(4)
C4 C3 Mo1 C5 -36.1(3)
C2 C3 Mo1 C5 78.6(3)
C7 C3 Mo1 C5 -158.9(5)
C4 C3 Mo1 C2 -114.7(4)
C7 C3 Mo1 C2 122.5(5)
C2 C3 Mo1 C4 114.7(4)
C7 C3 Mo1 C4 -122.8(6)
C4 C3 Mo1 C1 -78.2(3)
C2 C3 Mo1 C1 36.5(2)
C7 C3 Mo1 C1 158.9(5)
C4 C3 Mo1 Se2 69.9(3)
C2 C3 Mo1 Se2 -175.4(2)
C7 C3 Mo1 Se2 -52.9(4)
C4 C3 Mo1 Se1 166.4(3)
C2 C3 Mo1 Se1 -78.9(2)
C7 C3 Mo1 Se1 43.5(4)
C4 C3 Mo1 Fe2 -165.0(2)
C2 C3 Mo1 Fe2 -50.3(3)
C7 C3 Mo1 Fe2 72.2(5)
C4 C3 Mo1 Fe1 41.7(4)
C2 C3 Mo1 Fe1 156.37(19)
C7 C3 Mo1 Fe1 -81.2(5)
C4 C3 Mo1 Mo2 119.2(3)
C2 C3 Mo1 Mo2 -126.1(2)
C7 C3 Mo1 Mo2 -3.6(5)
C4 C5 Mo1 C27 -161.1(3)
C1 C5 Mo1 C27 83.4(3)
C9 C5 Mo1 C27 -35.8(6)
C4 C5 Mo1 C3 37.0(3)
C1 C5 Mo1 C3 -78.6(3)
C9 C5 Mo1 C3 162.2(7)
C4 C5 Mo1 C2 78.6(3)
C1 C5 Mo1 C2 -36.9(3)
C9 C5 Mo1 C2 -156.1(7)
C1 C5 Mo1 C4 -115.5(4)
C9 C5 Mo1 C4 125.2(7)
C4 C5 Mo1 C1 115.5(4)
C9 C5 Mo1 C1 -119.3(8)
C4 C5 Mo1 Se2 -48.8(3)
C1 C5 Mo1 Se2 -164.3(3)
C9 C5 Mo1 Se2 76.5(6)
C4 C5 Mo1 Se1 76.7(4)
C1 C5 Mo1 Se1 -38.8(5)
C9 C5 Mo1 Se1 -158.1(5)
C4 C5 Mo1 Fe2 164.5(2)
C1 C5 Mo1 Fe2 49.0(4)
C9 C5 Mo1 Fe2 -70.3(6)
C4 C5 Mo1 Fe1 -103.0(3)
C1 C5 Mo1 Fe1 141.5(3)
C9 C5 Mo1 Fe1 22.2(6)
C4 C5 Mo1 Mo2 -57.5(5)
C1 C5 Mo1 Mo2 -173.0(3)
C9 C5 Mo1 Mo2 67.7(8)
C1 C2 Mo1 C27 -29.3(3)
C3 C2 Mo1 C27 -145.9(3)
C6 C2 Mo1 C27 93.3(5)
C1 C2 Mo1 C3 116.6(4)
C6 C2 Mo1 C3 -120.9(6)
C1 C2 Mo1 C5 38.2(3)
C3 C2 Mo1 C5 -78.4(3)
C6 C2 Mo1 C5 160.8(6)
C1 C2 Mo1 C4 78.7(3)
C3 C2 Mo1 C4 -37.9(3)
C6 C2 Mo1 C4 -158.8(6)
C3 C2 Mo1 C1 -116.6(4)
C6 C2 Mo1 C1 122.5(6)
C1 C2 Mo1 Se2 122.6(3)
C3 C2 Mo1 Se2 6.0(3)
C6 C2 Mo1 Se2 -114.8(5)
C1 C2 Mo1 Se1 -142.9(3)
C3 C2 Mo1 Se1 100.5(2)
C6 C2 Mo1 Se1 -20.4(5)
C1 C2 Mo1 Fe2 -97.0(3)
C3 C2 Mo1 Fe2 146.4(2)
C6 C2 Mo1 Fe2 25.5(5)
C1 C2 Mo1 Fe1 32.0(7)
C3 C2 Mo1 Fe1 -84.6(6)
C6 C2 Mo1 Fe1 154.5(4)
C1 C2 Mo1 Mo2 -162.6(2)
C3 C2 Mo1 Mo2 80.8(3)
C6 C2 Mo1 Mo2 -40.0(6)
C5 C4 Mo1 C27 21.1(4)
C3 C4 Mo1 C27 138.3(3)
C8 C4 Mo1 C27 -100.8(6)
C5 C4 Mo1 C3 -117.2(4)
C8 C4 Mo1 C3 120.9(7)
C3 C4 Mo1 C5 117.2(4)
C8 C4 Mo1 C5 -121.9(7)
C5 C4 Mo1 C2 -79.1(3)
C3 C4 Mo1 C2 38.1(3)
C8 C4 Mo1 C2 159.0(6)
C5 C4 Mo1 C1 -38.3(3)
C3 C4 Mo1 C1 78.9(3)
C8 C4 Mo1 C1 -160.2(6)
C5 C4 Mo1 Se2 133.3(3)
C3 C4 Mo1 Se2 -109.5(3)
C8 C4 Mo1 Se2 11.4(5)
C5 C4 Mo1 Se1 -134.1(3)
C3 C4 Mo1 Se1 -16.9(3)
C8 C4 Mo1 Se1 104.0(5)
C5 C4 Mo1 Fe2 -59.2(8)
C3 C4 Mo1 Fe2 58.0(8)
C8 C4 Mo1 Fe2 178.9(5)
C5 C4 Mo1 Fe1 89.5(3)
C3 C4 Mo1 Fe1 -153.3(2)
C8 C4 Mo1 Fe1 -32.4(6)
C5 C4 Mo1 Mo2 156.1(2)
C3 C4 Mo1 Mo2 -86.7(3)
C8 C4 Mo1 Mo2 34.2(6)
C2 C1 Mo1 C27 152.6(3)
C5 C1 Mo1 C27 -91.9(3)
C26 C1 Mo1 C27 29.9(5)
C2 C1 Mo1 C3 -37.3(3)
C5 C1 Mo1 C3 78.2(3)
C26 C1 Mo1 C3 -160.1(6)
C2 C1 Mo1 C5 -115.5(5)
C26 C1 Mo1 C5 121.7(6)
C5 C1 Mo1 C2 115.5(5)
C26 C1 Mo1 C2 -122.7(6)
C2 C1 Mo1 C4 -78.8(3)
C5 C1 Mo1 C4 36.7(3)
C26 C1 Mo1 C4 158.5(6)
C2 C1 Mo1 Se2 -91.8(3)
C5 C1 Mo1 Se2 23.7(4)
C26 C1 Mo1 Se2 145.5(4)
C2 C1 Mo1 Se1 40.6(3)
C5 C1 Mo1 Se1 156.1(3)
C26 C1 Mo1 Se1 -82.1(5)
C2 C1 Mo1 Fe2 96.7(3)
C5 C1 Mo1 Fe2 -147.8(3)
C26 C1 Mo1 Fe2 -26.0(5)
C2 C1 Mo1 Fe1 -169.5(2)
C5 C1 Mo1 Fe1 -54.0(4)
C26 C1 Mo1 Fe1 67.8(5)
C2 C1 Mo1 Mo2 54.7(7)
C5 C1 Mo1 Mo2 170.2(4)
C26 C1 Mo1 Mo2 -68.0(8)
C24 Fe2 Mo1 C27 17.1(2)
C23 Fe2 Mo1 C27 -79.5(3)
C25 Fe2 Mo1 C27 175.7(3)
B1 Fe2 Mo1 C27 81.3(2)
Se1 Fe2 Mo1 C27 -170.00(17)
Mo2 Fe2 Mo1 C27 124.28(17)
C24 Fe2 Mo1 C3 149.5(2)
C23 Fe2 Mo1 C3 52.9(2)
C25 Fe2 Mo1 C3 -51.9(3)
B1 Fe2 Mo1 C3 -146.3(2)
Se1 Fe2 Mo1 C3 -37.57(17)
Mo2 Fe2 Mo1 C3 -103.30(17)
C24 Fe2 Mo1 C5 56.5(2)
C23 Fe2 Mo1 C5 -40.2(3)
C25 Fe2 Mo1 C5 -144.9(3)
B1 Fe2 Mo1 C5 120.6(2)
Se1 Fe2 Mo1 C5 -130.63(18)
Mo2 Fe2 Mo1 C5 163.64(18)
C24 Fe2 Mo1 C2 121.3(2)
C23 Fe2 Mo1 C2 24.6(2)
C25 Fe2 Mo1 C2 -80.1(3)
B1 Fe2 Mo1 C2 -174.57(18)
Se1 Fe2 Mo1 C2 -65.83(12)
Mo2 Fe2 Mo1 C2 -131.56(12)
C24 Fe2 Mo1 C4 103.3(7)
C23 Fe2 Mo1 C4 6.7(7)
C25 Fe2 Mo1 C4 -98.1(7)
B1 Fe2 Mo1 C4 167.5(7)
Se1 Fe2 Mo1 C4 -83.8(7)
Mo2 Fe2 Mo1 C4 -149.5(7)
C24 Fe2 Mo1 C1 84.5(2)
C23 Fe2 Mo1 C1 -12.2(2)
C25 Fe2 Mo1 C1 -117.0(3)
B1 Fe2 Mo1 C1 148.62(19)
Se1 Fe2 Mo1 C1 -102.64(14)
Mo2 Fe2 Mo1 C1 -168.37(14)
C24 Fe2 Mo1 Se2 -89.79(17)
C23 Fe2 Mo1 Se2 173.57(18)
C25 Fe2 Mo1 Se2 68.8(3)
B1 Fe2 Mo1 Se2 -25.63(13)
Se1 Fe2 Mo1 Se2 83.11(2)
Mo2 Fe2 Mo1 Se2 17.38(2)
C24 Fe2 Mo1 Se1 -172.90(18)
C23 Fe2 Mo1 Se1 90.46(18)
C25 Fe2 Mo1 Se1 -14.3(3)
B1 Fe2 Mo1 Se1 -108.74(13)
Mo2 Fe2 Mo1 Se1 -65.728(18)
C24 Fe2 Mo1 Fe1 -47.17(17)
C23 Fe2 Mo1 Fe1 -143.82(18)
C25 Fe2 Mo1 Fe1 111.4(3)
B1 Fe2 Mo1 Fe1 16.99(13)
Se1 Fe2 Mo1 Fe1 125.73(2)
Mo2 Fe2 Mo1 Fe1 59.999(18)
C24 Fe2 Mo1 Mo2 -107.17(17)
C23 Fe2 Mo1 Mo2 156.18(18)
C25 Fe2 Mo1 Mo2 51.4(3)
B1 Fe2 Mo1 Mo2 -43.01(13)
Se1 Fe2 Mo1 Mo2 65.728(18)
C21 Fe1 Mo1 C27 -17.2(2)
C22 Fe1 Mo1 C27 -179.4(4)
C20 Fe1 Mo1 C27 77.0(3)
B1 Fe1 Mo1 C27 -81.9(2)
Se2 Fe1 Mo1 C27 169.95(17)
Mo2 Fe1 Mo1 C27 -124.48(17)
C21 Fe1 Mo1 C3 -150.3(3)
C22 Fe1 Mo1 C3 47.6(4)
C20 Fe1 Mo1 C3 -56.1(3)
B1 Fe1 Mo1 C3 145.1(2)
Se2 Fe1 Mo1 C3 36.92(18)
Mo2 Fe1 Mo1 C3 102.49(17)
C21 Fe1 Mo1 C5 -90.1(2)
C22 Fe1 Mo1 C5 107.7(4)
C20 Fe1 Mo1 C5 4.0(3)
B1 Fe1 Mo1 C5 -154.8(2)
Se2 Fe1 Mo1 C5 97.03(17)
Mo2 Fe1 Mo1 C5 162.60(17)
C21 Fe1 Mo1 C2 -84.6(5)
C22 Fe1 Mo1 C2 113.3(6)
C20 Fe1 Mo1 C2 9.6(5)
B1 Fe1 Mo1 C2 -149.3(5)
Se2 Fe1 Mo1 C2 102.6(5)
Mo2 Fe1 Mo1 C2 168.1(5)
C21 Fe1 Mo1 C4 -126.1(2)
C22 Fe1 Mo1 C4 71.8(3)
C20 Fe1 Mo1 C4 -31.9(3)
B1 Fe1 Mo1 C4 169.2(2)
Se2 Fe1 Mo1 C4 61.08(15)
Mo2 Fe1 Mo1 C4 126.65(15)
C21 Fe1 Mo1 C1 -60.7(3)
C22 Fe1 Mo1 C1 137.2(4)
C20 Fe1 Mo1 C1 33.5(3)
B1 Fe1 Mo1 C1 -125.3(2)
Se2 Fe1 Mo1 C1 126.52(18)
Mo2 Fe1 Mo1 C1 -167.91(18)
C21 Fe1 Mo1 Se2 172.83(19)
C22 Fe1 Mo1 Se2 10.7(3)
C20 Fe1 Mo1 Se2 -93.0(2)
B1 Fe1 Mo1 Se2 108.17(13)
Mo2 Fe1 Mo1 Se2 65.571(18)
C21 Fe1 Mo1 Se1 90.03(18)
C22 Fe1 Mo1 Se1 -72.1(3)
C20 Fe1 Mo1 Se1 -175.8(2)
B1 Fe1 Mo1 Se1 25.37(13)
Se2 Fe1 Mo1 Se1 -82.80(2)
Mo2 Fe1 Mo1 Se1 -17.23(2)
C21 Fe1 Mo1 Fe2 47.66(18)
C22 Fe1 Mo1 Fe2 -114.5(3)
C20 Fe1 Mo1 Fe2 141.9(2)
B1 Fe1 Mo1 Fe2 -16.99(13)
Se2 Fe1 Mo1 Fe2 -125.16(2)
Mo2 Fe1 Mo1 Fe2 -59.592(17)
C21 Fe1 Mo1 Mo2 107.25(18)
C22 Fe1 Mo1 Mo2 -54.9(3)
C20 Fe1 Mo1 Mo2 -158.6(2)
B1 Fe1 Mo1 Mo2 42.60(13)
Se2 Fe1 Mo1 Mo2 -65.571(18)
Fe1 B1 Mo2 C13 -129.3(3)
Fe2 B1 Mo2 C13 123.1(3)
Fe1 B1 Mo2 C12 -159.60(14)
Fe2 B1 Mo2 C12 92.85(18)
Fe1 B1 Mo2 C14 -93.41(19)
Fe2 B1 Mo2 C14 159.03(14)
Fe1 B1 Mo2 C10 -107.70(16)
Fe2 B1 Mo2 C10 144.74(16)
Fe1 B1 Mo2 C11 -142.07(17)
Fe2 B1 Mo2 C11 110.37(16)
Fe1 B1 Mo2 Se1 105.29(11)
Fe2 B1 Mo2 Se1 -2.26(15)
Fe1 B1 Mo2 Se2 1.89(15)
Fe2 B1 Mo2 Se2 -105.67(10)
Fe1 B1 Mo2 Fe2 107.55(18)
Fe2 B1 Mo2 Fe1 -107.55(18)
Fe1 B1 Mo2 Mo1 53.58(11)
Fe2 B1 Mo2 Mo1 -53.97(10)
C14 C13 Mo2 B1 62.8(4)
C12 C13 Mo2 B1 -51.7(4)
C18 C13 Mo2 B1 -173.5(4)
C14 C13 Mo2 C12 114.5(4)
C18 C13 Mo2 C12 -121.8(6)
C12 C13 Mo2 C14 -114.5(4)
C18 C13 Mo2 C14 123.7(6)
C14 C13 Mo2 C10 37.0(3)
C12 C13 Mo2 C10 -77.5(3)
C18 C13 Mo2 C10 160.7(5)
C14 C13 Mo2 C11 77.7(3)
C12 C13 Mo2 C11 -36.8(3)
C18 C13 Mo2 C11 -158.6(5)
C14 C13 Mo2 Se1 -169.4(3)
C12 C13 Mo2 Se1 76.1(3)
C18 C13 Mo2 Se1 -45.7(5)
C14 C13 Mo2 Se2 -69.7(3)
C12 C13 Mo2 Se2 175.8(3)
C18 C13 Mo2 Se2 54.0(5)
C14 C13 Mo2 Fe2 150.8(2)
C12 C13 Mo2 Fe2 36.3(4)
C18 C13 Mo2 Fe2 -85.6(5)
C14 C13 Mo2 Fe1 -29.7(4)
C12 C13 Mo2 Fe1 -144.2(2)
C18 C13 Mo2 Fe1 94.0(5)
C14 C13 Mo2 Mo1 -121.1(3)
C12 C13 Mo2 Mo1 124.4(2)
C18 C13 Mo2 Mo1 2.6(6)
C11 C12 Mo2 B1 32.0(3)
C13 C12 Mo2 B1 147.9(3)
C17 C12 Mo2 B1 -90.9(5)
C11 C12 Mo2 C13 -116.0(4)
C17 C12 Mo2 C13 121.2(6)
C11 C12 Mo2 C14 -77.8(3)
C13 C12 Mo2 C14 38.2(3)
C17 C12 Mo2 C14 159.3(5)
C11 C12 Mo2 C10 -37.0(3)
C13 C12 Mo2 C10 78.9(3)
C17 C12 Mo2 C10 -159.9(5)
C13 C12 Mo2 C11 116.0(4)
C17 C12 Mo2 C11 -122.9(6)
C11 C12 Mo2 Se1 138.6(3)
C13 C12 Mo2 Se1 -105.5(3)
C17 C12 Mo2 Se1 15.7(4)
C11 C12 Mo2 Se2 -121.9(3)
C13 C12 Mo2 Se2 -5.9(4)
C17 C12 Mo2 Se2 115.2(4)
C11 C12 Mo2 Fe2 88.5(3)
C13 C12 Mo2 Fe2 -155.5(3)
C17 C12 Mo2 Fe2 -34.4(5)
C11 C12 Mo2 Fe1 -17.6(5)
C13 C12 Mo2 Fe1 98.3(4)
C17 C12 Mo2 Fe1 -140.5(4)
C11 C12 Mo2 Mo1 151.5(2)
C13 C12 Mo2 Mo1 -92.5(3)
C17 C12 Mo2 Mo1 28.6(6)
C10 C14 Mo2 B1 -25.9(4)
C13 C14 Mo2 B1 -141.5(3)
C19 C14 Mo2 B1 98.5(6)
C10 C14 Mo2 C13 115.6(4)
C19 C14 Mo2 C13 -120.1(7)
C10 C14 Mo2 C12 77.1(3)
C13 C14 Mo2 C12 -38.5(3)
C19 C14 Mo2 C12 -158.6(6)
C13 C14 Mo2 C10 -115.6(4)
C19 C14 Mo2 C10 124.4(7)
C10 C14 Mo2 C11 36.2(3)
C13 C14 Mo2 C11 -79.4(3)
C19 C14 Mo2 C11 160.6(6)
C10 C14 Mo2 Se1 129.7(3)
C13 C14 Mo2 Se1 14.1(3)
C19 C14 Mo2 Se1 -106.0(5)
C10 C14 Mo2 Se2 -131.9(3)
C13 C14 Mo2 Se2 112.6(3)
C19 C14 Mo2 Se2 -7.5(5)
C10 C14 Mo2 Fe2 33.9(6)
C13 C14 Mo2 Fe2 -81.6(5)
C19 C14 Mo2 Fe2 158.3(4)
C10 C14 Mo2 Fe1 -83.3(3)
C13 C14 Mo2 Fe1 161.1(2)
C19 C14 Mo2 Fe1 41.0(6)
C10 C14 Mo2 Mo1 -149.7(2)
C13 C14 Mo2 Mo1 94.8(3)
C19 C14 Mo2 Mo1 -25.3(7)
C14 C10 Mo2 B1 157.5(3)
C11 C10 Mo2 B1 -84.8(3)
C15 C10 Mo2 B1 34.8(5)
C14 C10 Mo2 C13 -38.1(3)
C11 C10 Mo2 C13 79.7(3)
C15 C10 Mo2 C13 -160.7(6)
C14 C10 Mo2 C12 -80.6(3)
C11 C10 Mo2 C12 37.2(3)
C15 C10 Mo2 C12 156.8(6)
C11 C10 Mo2 C14 117.7(4)
C15 C10 Mo2 C14 -122.6(6)
C14 C10 Mo2 C11 -117.7(4)
C15 C10 Mo2 C11 119.6(6)
C14 C10 Mo2 Se1 -88.3(4)
C11 C10 Mo2 Se1 29.5(4)
C15 C10 Mo2 Se1 149.1(4)
C14 C10 Mo2 Se2 52.1(3)
C11 C10 Mo2 Se2 169.9(3)
C15 C10 Mo2 Se2 -70.5(5)
C14 C10 Mo2 Fe2 -166.3(3)
C11 C10 Mo2 Fe2 -48.6(3)
C15 C10 Mo2 Fe2 71.0(5)
C14 C10 Mo2 Fe1 106.5(3)
C11 C10 Mo2 Fe1 -135.7(3)
C15 C10 Mo2 Fe1 -16.1(5)
C14 C10 Mo2 Mo1 83.2(5)
C11 C10 Mo2 Mo1 -159.1(3)
C15 C10 Mo2 Mo1 -39.4(8)
C12 C11 Mo2 B1 -151.2(3)
C10 C11 Mo2 B1 92.7(3)
C16 C11 Mo2 B1 -28.3(5)
C12 C11 Mo2 C13 38.0(3)
C10 C11 Mo2 C13 -78.1(3)
C16 C11 Mo2 C13 160.9(6)
C10 C11 Mo2 C12 -116.1(4)
C16 C11 Mo2 C12 122.9(6)
C12 C11 Mo2 C14 79.9(3)
C10 C11 Mo2 C14 -36.2(3)
C16 C11 Mo2 C14 -157.2(6)
C12 C11 Mo2 C10 116.1(4)
C16 C11 Mo2 C10 -121.0(6)
C12 C11 Mo2 Se1 -46.0(3)
C10 C11 Mo2 Se1 -162.1(3)
C16 C11 Mo2 Se1 76.9(5)
C12 C11 Mo2 Se2 100.1(3)
C10 C11 Mo2 Se2 -16.0(4)
C16 C11 Mo2 Se2 -137.0(4)
C12 C11 Mo2 Fe2 -100.9(3)
C10 C11 Mo2 Fe2 143.0(3)
C16 C11 Mo2 Fe2 22.0(5)
C12 C11 Mo2 Fe1 172.3(2)
C10 C11 Mo2 Fe1 56.2(3)
C16 C11 Mo2 Fe1 -64.9(5)
C12 C11 Mo2 Mo1 -87.3(5)
C10 C11 Mo2 Mo1 156.6(3)
C16 C11 Mo2 Mo1 35.6(8)
C24 Fe2 Mo2 B1 -2.9(3)
C23 Fe2 Mo2 B1 -154.5(3)
C25 Fe2 Mo2 B1 92.8(2)
Se1 Fe2 Mo2 B1 -177.27(18)
Mo1 Fe2 Mo2 B1 -111.40(18)
C24 Fe2 Mo2 C13 -132.8(3)
C23 Fe2 Mo2 C13 75.6(3)
C25 Fe2 Mo2 C13 -37.1(2)
B1 Fe2 Mo2 C13 -129.9(2)
Se1 Fe2 Mo2 C13 52.84(18)
Mo1 Fe2 Mo2 C13 118.72(18)
C24 Fe2 Mo2 C12 -111.7(2)
C23 Fe2 Mo2 C12 96.7(3)
C25 Fe2 Mo2 C12 -16.0(2)
B1 Fe2 Mo2 C12 -108.8(2)
Se1 Fe2 Mo2 C12 73.93(13)
Mo1 Fe2 Mo2 C12 139.81(13)
C24 Fe2 Mo2 C14 -74.2(5)
C23 Fe2 Mo2 C14 134.2(5)
C25 Fe2 Mo2 C14 21.5(5)
B1 Fe2 Mo2 C14 -71.3(5)
Se1 Fe2 Mo2 C14 111.4(4)
Mo1 Fe2 Mo2 C14 177.3(4)
C24 Fe2 Mo2 C10 -50.4(2)
C23 Fe2 Mo2 C10 157.9(3)
C25 Fe2 Mo2 C10 45.2(2)
B1 Fe2 Mo2 C10 -47.5(2)
Se1 Fe2 Mo2 C10 135.19(15)
Mo1 Fe2 Mo2 C10 -158.93(15)
C24 Fe2 Mo2 C11 -76.1(2)
C23 Fe2 Mo2 C11 132.2(3)
C25 Fe2 Mo2 C11 19.5(2)
B1 Fe2 Mo2 C11 -73.3(2)
Se1 Fe2 Mo2 C11 109.45(13)
Mo1 Fe2 Mo2 C11 175.33(13)
C24 Fe2 Mo2 Se1 174.40(19)
C23 Fe2 Mo2 Se1 22.7(3)
C25 Fe2 Mo2 Se1 -89.97(17)
B1 Fe2 Mo2 Se1 177.27(18)
Mo1 Fe2 Mo2 Se1 65.878(17)
C24 Fe2 Mo2 Se2 90.55(19)
C23 Fe2 Mo2 Se2 -61.1(3)
C25 Fe2 Mo2 Se2 -173.83(17)
B1 Fe2 Mo2 Se2 93.42(18)
Se1 Fe2 Mo2 Se2 -83.86(2)
Mo1 Fe2 Mo2 Se2 -17.98(2)
C24 Fe2 Mo2 Fe1 47.53(19)
C23 Fe2 Mo2 Fe1 -104.1(3)
C25 Fe2 Mo2 Fe1 143.15(17)
B1 Fe2 Mo2 Fe1 50.40(18)
Se1 Fe2 Mo2 Fe1 -126.88(2)
Mo1 Fe2 Mo2 Fe1 -60.999(18)
C24 Fe2 Mo2 Mo1 108.53(19)
C23 Fe2 Mo2 Mo1 -43.1(3)
C25 Fe2 Mo2 Mo1 -155.85(18)
B1 Fe2 Mo2 Mo1 111.40(18)
Se1 Fe2 Mo2 Mo1 -65.878(17)
C21 Fe1 Mo2 B1 4.4(3)
C22 Fe1 Mo2 B1 -95.8(3)
C20 Fe1 Mo2 B1 156.6(4)
Se2 Fe1 Mo2 B1 177.71(18)
Mo1 Fe1 Mo2 B1 111.89(18)
C21 Fe1 Mo2 C13 134.0(3)
C22 Fe1 Mo2 C13 33.8(3)
C20 Fe1 Mo2 C13 -73.9(4)
B1 Fe1 Mo2 C13 129.6(3)
Se2 Fe1 Mo2 C13 -52.71(19)
Mo1 Fe1 Mo2 C13 -118.53(19)
C21 Fe1 Mo2 C12 64.7(4)
C22 Fe1 Mo2 C12 -35.5(4)
C20 Fe1 Mo2 C12 -143.2(5)
B1 Fe1 Mo2 C12 60.3(4)
Se2 Fe1 Mo2 C12 -122.0(3)
Mo1 Fe1 Mo2 C12 172.2(3)
C21 Fe1 Mo2 C14 116.3(2)
C22 Fe1 Mo2 C14 16.1(2)
C20 Fe1 Mo2 C14 -91.6(4)
B1 Fe1 Mo2 C14 111.9(2)
Se2 Fe1 Mo2 C14 -70.41(14)
Mo1 Fe1 Mo2 C14 -136.23(14)
C21 Fe1 Mo2 C10 81.3(2)
C22 Fe1 Mo2 C10 -18.9(2)
C20 Fe1 Mo2 C10 -126.6(4)
B1 Fe1 Mo2 C10 76.9(2)
Se2 Fe1 Mo2 C10 -105.42(13)
Mo1 Fe1 Mo2 C10 -171.25(13)
C21 Fe1 Mo2 C11 52.6(2)
C22 Fe1 Mo2 C11 -47.6(2)
C20 Fe1 Mo2 C11 -155.3(4)
B1 Fe1 Mo2 C11 48.2(2)
Se2 Fe1 Mo2 C11 -134.10(14)
Mo1 Fe1 Mo2 C11 160.08(14)
C21 Fe1 Mo2 Se1 -89.66(19)
C22 Fe1 Mo2 Se1 170.2(2)
C20 Fe1 Mo2 Se1 62.5(4)
B1 Fe1 Mo2 Se1 -94.05(18)
Se2 Fe1 Mo2 Se1 83.66(2)
Mo1 Fe1 Mo2 Se1 17.84(2)
C21 Fe1 Mo2 Se2 -173.32(19)
C22 Fe1 Mo2 Se2 86.5(2)
C20 Fe1 Mo2 Se2 -21.2(3)
B1 Fe1 Mo2 Se2 -177.71(18)
Mo1 Fe1 Mo2 Se2 -65.823(18)
C21 Fe1 Mo2 Fe2 -46.34(19)
C22 Fe1 Mo2 Fe2 -146.5(2)
C20 Fe1 Mo2 Fe2 105.8(4)
B1 Fe1 Mo2 Fe2 -50.73(18)
Se2 Fe1 Mo2 Fe2 126.98(2)
Mo1 Fe1 Mo2 Fe2 61.156(18)
C21 Fe1 Mo2 Mo1 -107.50(19)
C22 Fe1 Mo2 Mo1 152.3(2)
C20 Fe1 Mo2 Mo1 44.7(3)
B1 Fe1 Mo2 Mo1 -111.89(18)
Se2 Fe1 Mo2 Mo1 65.823(18)
C27 Mo1 Mo2 B1 0.0(2)
C3 Mo1 Mo2 B1 178.21(19)
C5 Mo1 Mo2 B1 -100.5(4)
C2 Mo1 Mo2 B1 136.6(2)
C4 Mo1 Mo2 B1 -139.8(2)
C1 Mo1 Mo2 B1 95.4(5)
Se2 Mo1 Mo2 B1 -111.05(14)
Se1 Mo1 Mo2 B1 111.78(14)
Fe2 Mo1 Mo2 B1 48.22(14)
Fe1 Mo1 Mo2 B1 -47.70(14)
C27 Mo1 Mo2 C13 -177.6(2)
C3 Mo1 Mo2 C13 0.6(2)
C5 Mo1 Mo2 C13 81.8(4)
C2 Mo1 Mo2 C13 -41.1(2)
C4 Mo1 Mo2 C13 42.6(2)
C1 Mo1 Mo2 C13 -82.2(5)
Se2 Mo1 Mo2 C13 71.32(18)
Se1 Mo1 Mo2 C13 -65.85(18)
Fe2 Mo1 Mo2 C13 -129.42(18)
Fe1 Mo1 Mo2 C13 134.67(18)
C27 Mo1 Mo2 C12 -127.7(2)
C3 Mo1 Mo2 C12 50.4(2)
C5 Mo1 Mo2 C12 131.7(4)
C2 Mo1 Mo2 C12 8.8(3)
C4 Mo1 Mo2 C12 92.4(3)
C1 Mo1 Mo2 C12 -32.3(6)
Se2 Mo1 Mo2 C12 121.19(19)
Se1 Mo1 Mo2 C12 -15.98(19)
Fe2 Mo1 Mo2 C12 -79.55(19)
Fe1 Mo1 Mo2 C12 -175.46(19)
C27 Mo1 Mo2 C14 133.2(3)
C3 Mo1 Mo2 C14 -48.6(3)
C5 Mo1 Mo2 C14 32.6(5)
C2 Mo1 Mo2 C14 -90.3(3)
C4 Mo1 Mo2 C14 -6.7(3)
C1 Mo1 Mo2 C14 -131.4(6)
Se2 Mo1 Mo2 C14 22.1(2)
Se1 Mo1 Mo2 C14 -115.1(2)
Fe2 Mo1 Mo2 C14 -178.6(2)
Fe1 Mo1 Mo2 C14 85.4(2)
C27 Mo1 Mo2 C10 74.2(4)
C3 Mo1 Mo2 C10 -107.6(4)
C5 Mo1 Mo2 C10 -26.3(6)
C2 Mo1 Mo2 C10 -149.2(4)
C4 Mo1 Mo2 C10 -65.6(4)
C1 Mo1 Mo2 C10 169.6(6)
Se2 Mo1 Mo2 C10 -36.8(4)
Se1 Mo1 Mo2 C10 -174.0(4)
Fe2 Mo1 Mo2 C10 122.4(4)
Fe1 Mo1 Mo2 C10 26.5(4)
C27 Mo1 Mo2 C11 -63.5(4)
C3 Mo1 Mo2 C11 114.7(4)
C5 Mo1 Mo2 C11 -164.1(6)
C2 Mo1 Mo2 C11 73.0(4)
C4 Mo1 Mo2 C11 156.7(4)
C1 Mo1 Mo2 C11 31.9(7)
Se2 Mo1 Mo2 C11 -174.6(4)
Se1 Mo1 Mo2 C11 48.2(4)
Fe2 Mo1 Mo2 C11 -15.3(4)
Fe1 Mo1 Mo2 C11 -111.2(4)
C27 Mo1 Mo2 Se1 -111.76(15)
C3 Mo1 Mo2 Se1 66.43(13)
C5 Mo1 Mo2 Se1 147.7(4)
C2 Mo1 Mo2 Se1 24.78(17)
C4 Mo1 Mo2 Se1 108.41(17)
C1 Mo1 Mo2 Se1 -16.4(5)
Se2 Mo1 Mo2 Se1 137.17(2)
Fe2 Mo1 Mo2 Se1 -63.57(2)
Fe1 Mo1 Mo2 Se1 -159.48(2)
C27 Mo1 Mo2 Se2 111.07(15)
C3 Mo1 Mo2 Se2 -70.74(13)
C5 Mo1 Mo2 Se2 10.5(4)
C2 Mo1 Mo2 Se2 -112.38(17)
C4 Mo1 Mo2 Se2 -28.76(17)
C1 Mo1 Mo2 Se2 -153.5(5)
Se1 Mo1 Mo2 Se2 -137.17(2)
Fe2 Mo1 Mo2 Se2 159.26(3)
Fe1 Mo1 Mo2 Se2 63.35(2)
C27 Mo1 Mo2 Fe2 -48.20(15)
C3 Mo1 Mo2 Fe2 129.99(13)
C5 Mo1 Mo2 Fe2 -148.7(4)
C2 Mo1 Mo2 Fe2 88.35(17)
C4 Mo1 Mo2 Fe2 171.98(17)
C1 Mo1 Mo2 Fe2 47.2(5)
Se2 Mo1 Mo2 Fe2 -159.26(3)
Se1 Mo1 Mo2 Fe2 63.57(2)
Fe1 Mo1 Mo2 Fe2 -95.91(2)
C27 Mo1 Mo2 Fe1 47.72(15)
C3 Mo1 Mo2 Fe1 -134.09(13)
C5 Mo1 Mo2 Fe1 -52.8(4)
C2 Mo1 Mo2 Fe1 -175.73(17)
C4 Mo1 Mo2 Fe1 -92.11(17)
C1 Mo1 Mo2 Fe1 143.1(5)
Se2 Mo1 Mo2 Fe1 -63.35(2)
Se1 Mo1 Mo2 Fe1 159.48(2)
Fe2 Mo1 Mo2 Fe1 95.91(2)
C24 Fe2 Se1 Mo2 -33.3(10)
C23 Fe2 Se1 Mo2 -166.80(16)
C25 Fe2 Se1 Mo2 95.72(15)
B1 Fe2 Se1 Mo2 -2.04(13)
Mo1 Fe2 Se1 Mo2 -76.886(15)
C24 Fe2 Se1 Mo1 43.6(10)
C23 Fe2 Se1 Mo1 -89.91(16)
C25 Fe2 Se1 Mo1 172.60(15)
B1 Fe2 Se1 Mo1 74.85(13)
Mo2 Fe2 Se1 Mo1 76.886(15)
B1 Mo2 Se1 Fe2 2.27(15)
C13 Mo2 Se1 Fe2 -147.41(12)
C12 Mo2 Se1 Fe2 -112.93(12)
C14 Mo2 Se1 Fe2 -155.59(16)
C10 Mo2 Se1 Fe2 -106.4(2)
C11 Mo2 Se1 Fe2 -88.86(13)
Se2 Mo2 Se1 Fe2 110.88(2)
Fe1 Mo2 Se1 Fe2 57.97(3)
Mo1 Mo2 Se1 Fe2 77.04(2)
B1 Mo2 Se1 Mo1 -74.77(15)
C13 Mo2 Se1 Mo1 135.56(12)
C12 Mo2 Se1 Mo1 170.03(12)
C14 Mo2 Se1 Mo1 127.38(16)
C10 Mo2 Se1 Mo1 176.5(2)
C11 Mo2 Se1 Mo1 -165.90(13)
Se2 Mo2 Se1 Mo1 33.844(18)
Fe2 Mo2 Se1 Mo1 -77.04(2)
Fe1 Mo2 Se1 Mo1 -19.07(2)
C27 Mo1 Se1 Fe2 9.68(17)
C3 Mo1 Se1 Fe2 155.82(11)
C5 Mo1 Se1 Fe2 123.1(3)
C2 Mo1 Se1 Fe2 121.42(12)
C4 Mo1 Se1 Fe2 165.39(14)
C1 Mo1 Se1 Fe2 99.87(14)
Se2 Mo1 Se1 Fe2 -108.81(2)
Fe1 Mo1 Se1 Fe2 -57.22(3)
Mo2 Mo1 Se1 Fe2 -75.65(2)
C27 Mo1 Se1 Mo2 85.33(17)
C3 Mo1 Se1 Mo2 -128.53(11)
C5 Mo1 Se1 Mo2 -161.3(3)
C2 Mo1 Se1 Mo2 -162.93(12)
C4 Mo1 Se1 Mo2 -118.96(14)
C1 Mo1 Se1 Mo2 175.52(14)
Se2 Mo1 Se1 Mo2 -33.157(19)
Fe2 Mo1 Se1 Mo2 75.65(2)
Fe1 Mo1 Se1 Mo2 18.43(2)
C21 Fe1 Se2 Mo2 36.8(10)
C22 Fe1 Se2 Mo2 -97.16(17)
C20 Fe1 Se2 Mo2 169.18(17)
B1 Fe1 Se2 Mo2 1.70(13)
Mo1 Fe1 Se2 Mo2 76.830(15)
C21 Fe1 Se2 Mo1 -40.0(10)
C22 Fe1 Se2 Mo1 -173.99(17)
C20 Fe1 Se2 Mo1 92.35(17)
B1 Fe1 Se2 Mo1 -75.13(13)
Mo2 Fe1 Se2 Mo1 -76.830(15)
B1 Mo2 Se2 Fe1 -1.89(15)
C13 Mo2 Se2 Fe1 150.09(13)
C12 Mo2 Se2 Fe1 153.60(17)
C14 Mo2 Se2 Fe1 117.18(15)
C10 Mo2 Se2 Fe1 90.68(14)
C11 Mo2 Se2 Fe1 100.2(2)
Se1 Mo2 Se2 Fe1 -111.01(2)
Fe2 Mo2 Se2 Fe1 -57.80(3)
Mo1 Mo2 Se2 Fe1 -77.09(2)
B1 Mo2 Se2 Mo1 75.20(15)
C13 Mo2 Se2 Mo1 -132.82(13)
C12 Mo2 Se2 Mo1 -129.31(17)
C14 Mo2 Se2 Mo1 -165.73(15)
C10 Mo2 Se2 Mo1 167.77(14)
C11 Mo2 Se2 Mo1 177.3(2)
Se1 Mo2 Se2 Mo1 -33.927(18)
Fe2 Mo2 Se2 Mo1 19.28(2)
Fe1 Mo2 Se2 Mo1 77.09(2)
C27 Mo1 Se2 Fe1 -9.64(16)
C3 Mo1 Se2 Fe1 -157.77(11)
C5 Mo1 Se2 Fe1 -99.95(14)
C2 Mo1 Se2 Fe1 -161.24(13)
C4 Mo1 Se2 Fe1 -125.03(14)
C1 Mo1 Se2 Fe1 -114.0(2)
Se1 Mo1 Se2 Fe1 109.28(2)
Fe2 Mo1 Se2 Fe1 57.66(2)
Mo2 Mo1 Se2 Fe1 76.15(2)
C27 Mo1 Se2 Mo2 -85.79(16)
C3 Mo1 Se2 Mo2 126.08(11)
C5 Mo1 Se2 Mo2 -176.10(14)
C2 Mo1 Se2 Mo2 122.61(13)
C4 Mo1 Se2 Mo2 158.82(14)
C1 Mo1 Se2 Mo2 169.8(2)
Se1 Mo1 Se2 Mo2 33.131(18)
Fe2 Mo1 Se2 Mo2 -18.50(2)
Fe1 Mo1 Se2 Mo2 -76.15(2)
